data_1543947
loop_
_publ_author_name
'Cao, Jian-Jun'
'Tan, Cai-Ping'
'Chen, Mu-He'
'Wu, Na'
'Yao, De-Yang'
'Liu, Xing-Guo'
'Ji, Liang-Nian'
'Mao, Zong-Wan'

_publ_section_title
;
 Targeting cancer cell metabolism with mitochondria-immobilized
 phosphorescent cyclometalated iridium(iii) complexes
;
_journal_issue 1
_journal_name_full 'Chem. Sci.'
_journal_page_first 631
_journal_paper_doi 10.1039/C6SC02901A
_journal_volume 8
_journal_year 2017
_chemical_formula_moiety 'C34 H22 Cl2 F4 Ir N4, F6 P, C3 H6 O'
_chemical_formula_sum 'C37 H28 Cl2 F10 Ir N4 O P'
_chemical_formula_weight 1028.70
_chemical_name_common 1
_chemical_name_systematic Ir1
_space_group_crystal_system triclinic
_space_group_IT_number 2
_space_group_name_Hall '-P 1'
_space_group_name_H-M_alt 'P -1'
_symmetry_space_group_name_Hall '-P 1'
_symmetry_space_group_name_H-M 'P -1'
_atom_sites_solution_hydrogens geom
_audit_creation_method SHELXL-2014/7
_audit_update_record
;
2016-02-06 deposited with the CCDC.
2016-08-22 downloaded from the CCDC.
;
_cell_angle_alpha 93.447(3)
_cell_angle_beta 106.228(4)
_cell_angle_gamma 97.527(3)
_cell_formula_units_Z 2
_cell_length_a 10.5808(4)
_cell_length_b 13.0767(5)
_cell_length_c 14.3976(6)
_cell_measurement_temperature 150(2)
_cell_volume 1886.41(14)
_computing_cell_refinement 'CrysAlisPro, Agilent Technologies'
_computing_data_collection 'CrysAlisPro, Agilent Technologies'
_computing_data_reduction 'CrysAlisPro, Agilent Technologies'
_computing_molecular_graphics 'SHELXL-2014/7 (Sheldrick, 2014)'
_computing_publication_material 'SHELXL-2014/7 (Sheldrick, 2014)'
_computing_structure_refinement 'SHELXL-2014/7 (Sheldrick, 2014)'
_computing_structure_solution 'SHELXL-2014/7 (Sheldrick, 2014)'
_diffrn_ambient_temperature 150(2)
_diffrn_measured_fraction_theta_full 0.976
_diffrn_measured_fraction_theta_max 0.976
_diffrn_measurement_device_type 'CrysAlisPro, Agilent Technologies'
_diffrn_radiation_type CuK\a
_diffrn_radiation_wavelength 1.54178
_diffrn_reflns_av_R_equivalents 0.0411
_diffrn_reflns_av_unetI/netI 0.0487
_diffrn_reflns_Laue_measured_fraction_full 0.976
_diffrn_reflns_Laue_measured_fraction_max 0.976
_diffrn_reflns_limit_h_max 11
_diffrn_reflns_limit_h_min -12
_diffrn_reflns_limit_k_max 15
_diffrn_reflns_limit_k_min -15
_diffrn_reflns_limit_l_max 17
_diffrn_reflns_limit_l_min -16
_diffrn_reflns_number 13777
_diffrn_reflns_point_group_measured_fraction_full 0.976
_diffrn_reflns_point_group_measured_fraction_max 0.976
_diffrn_reflns_theta_full 67.081
_diffrn_reflns_theta_max 67.081
_diffrn_reflns_theta_min 3.213
_exptl_absorpt_coefficient_mu 9.338
_exptl_absorpt_correction_T_max 0.204
_exptl_absorpt_correction_T_min 0.114
_exptl_absorpt_correction_type multi-scan
_exptl_absorpt_process_details 'Sadabs (Sheldrick,1996)'
_exptl_crystal_colour yellow
_exptl_crystal_density_diffrn 1.811
_exptl_crystal_description block
_exptl_crystal_F_000 1004
_exptl_crystal_size_max 0.340
_exptl_crystal_size_mid 0.230
_exptl_crystal_size_min 0.170
_refine_diff_density_max 0.951
_refine_diff_density_min -2.150
_refine_diff_density_rms 0.119
_refine_ls_extinction_method none
_refine_ls_goodness_of_fit_ref 1.064
_refine_ls_hydrogen_treatment constr
_refine_ls_matrix_type full
_refine_ls_number_parameters 505
_refine_ls_number_reflns 6587
_refine_ls_number_restraints 0
_refine_ls_restrained_S_all 1.064
_refine_ls_R_factor_all 0.0377
_refine_ls_R_factor_gt 0.0318
_refine_ls_shift/su_max 0.001
_refine_ls_shift/su_mean 0.000
_refine_ls_structure_factor_coef Fsqd
_refine_ls_weighting_details 'w=1/[\s^2^(Fo^2^)+(0.0386P)^2^] where P=(Fo^2^+2Fc^2^)/3'
_refine_ls_weighting_scheme calc
_refine_ls_wR_factor_gt 0.0731
_refine_ls_wR_factor_ref 0.0774
_reflns_Friedel_coverage 0.000
_reflns_number_gt 5943
_reflns_number_total 6587
_reflns_threshold_expression 'I > 2\s(I)'
_cod_data_source_file c6sc02901a2.cif
_cod_data_source_block a
_cod_depositor_comments 'Adding full bibliography for 1543947--1543949.cif.'
_cod_original_cell_volume 1886.41(13)
_cod_database_code 1543947
_shelx_shelxl_version_number 2014/7
_shelx_space_group_comment
;
The symmetry employed for this shelxl refinement is uniquely defined
by the following loop, which should always be used as a source of
symmetry information in preference to the above space-group names.
They are only intended as comments.
;
_shelx_estimated_absorpt_t_min 0.143
_shelx_estimated_absorpt_t_max 0.300

loop_
_space_group_symop_operation_xyz
'x, y, z'
'-x, -y, -z'

loop_
_atom_site_label
_atom_site_type_symbol
_atom_site_fract_x
_atom_site_fract_y
_atom_site_fract_z
_atom_site_U_iso_or_equiv
_atom_site_adp_type
_atom_site_occupancy
_atom_site_site_symmetry_order
_atom_site_calc_flag
_atom_site_refinement_flags_posn
_atom_site_refinement_flags_adp
Ir1 Ir 0.57076(2) 0.25297(2) 0.21028(2) 0.01936(7) Uani 1 1 d . .
Cl1 Cl 0.38909(16) -0.23053(10) 0.41820(11) 0.0522(4) Uani 1 1 d . .
Cl2 Cl 1.21537(13) 0.37141(11) 0.60205(10) 0.0481(3) Uani 1 1 d . .
P1 P 0.09510(13) 0.04983(10) 0.32989(9) 0.0334(3) Uani 1 1 d . .
F1 F 0.0564(3) 0.2158(3) -0.0097(2) 0.0517(8) Uani 1 1 d . .
F2B F 0.3570(3) 0.0832(2) -0.1495(2) 0.0474(8) Uani 1 1 d . .
F3 F 0.7580(4) 0.5204(2) -0.0098(2) 0.0551(9) Uani 1 1 d . .
F4 F 0.5196(3) 0.6466(2) 0.1878(2) 0.0511(8) Uani 1 1 d . .
F5 F -0.0599(3) 0.0107(3) 0.2896(3) 0.0687(11) Uani 1 1 d . .
F6 F 0.0843(4) 0.0592(3) 0.4381(2) 0.0597(9) Uani 1 1 d . .
F7 F 0.2510(3) 0.0902(3) 0.3710(3) 0.0612(10) Uani 1 1 d . .
F8 F 0.1090(4) 0.0382(3) 0.2229(2) 0.0614(10) Uani 1 1 d . .
F9 F 0.0668(4) 0.1656(3) 0.3186(3) 0.0653(10) Uani 1 1 d . .
F10 F 0.1241(4) -0.0653(3) 0.3413(3) 0.0699(11) Uani 1 1 d . .
N1 N 0.6543(4) 0.1758(3) 0.1206(2) 0.0213(7) Uani 1 1 d . .
N2 N 0.4793(4) 0.3447(3) 0.2832(3) 0.0246(8) Uani 1 1 d . .
N3 N 0.5421(4) 0.1170(3) 0.2807(2) 0.0214(8) Uani 1 1 d . .
N4 N 0.7437(4) 0.2712(3) 0.3340(3) 0.0235(8) Uani 1 1 d . .
O1 O 0.0497(6) 0.5502(4) 0.3067(4) 0.0924(18) Uani 1 1 d . .
C1 C 0.4106(4) 0.2149(3) 0.0932(3) 0.0232(9) Uani 1 1 d . .
C2 C 0.2800(4) 0.2309(3) 0.0846(3) 0.0270(10) Uani 1 1 d . .
H2A H 0.2586 0.2638 0.1377 0.032 Uiso 1 1 calc R U
C3 C 0.1827(5) 0.1983(4) -0.0019(4) 0.0347(11) Uani 1 1 d . .
C4 C 0.2047(5) 0.1493(4) -0.0822(4) 0.0341(11) Uani 1 1 d . .
H4A H 0.1353 0.1276 -0.1408 0.041 Uiso 1 1 calc R U
C5 C 0.3337(5) 0.1338(3) -0.0718(3) 0.0310(11) Uani 1 1 d . .
C6 C 0.4376(4) 0.1642(3) 0.0127(3) 0.0239(9) Uani 1 1 d . .
C7 C 0.5759(5) 0.1475(3) 0.0282(3) 0.0235(9) Uani 1 1 d . .
C8 C 0.6311(5) 0.1094(4) -0.0413(4) 0.0344(11) Uani 1 1 d . .
H8A H 0.5768 0.0909 -0.1064 0.041 Uiso 1 1 calc R U
C9 C 0.7644(5) 0.0982(4) -0.0165(4) 0.0375(12) Uani 1 1 d . .
H9A H 0.8025 0.0738 -0.0644 0.045 Uiso 1 1 calc R U
C10 C 0.8407(5) 0.1230(4) 0.0785(4) 0.0332(11) Uani 1 1 d . .
H10A H 0.9317 0.1138 0.0980 0.040 Uiso 1 1 calc R U
C11 C 0.7824(5) 0.1615(3) 0.1448(3) 0.0298(10) Uani 1 1 d . .
H11A H 0.8351 0.1787 0.2105 0.036 Uiso 1 1 calc R U
C12 C 0.6086(4) 0.3869(3) 0.1561(3) 0.0230(9) Uani 1 1 d . .
C13 C 0.6770(5) 0.4065(3) 0.0881(3) 0.0279(10) Uani 1 1 d . .
H13A H 0.7144 0.3529 0.0630 0.033 Uiso 1 1 calc R U
C14 C 0.6905(5) 0.5044(4) 0.0568(4) 0.0360(11) Uani 1 1 d . .
C15 C 0.6386(5) 0.5854(4) 0.0889(4) 0.0377(12) Uani 1 1 d . .
H15A H 0.6483 0.6515 0.0656 0.045 Uiso 1 1 calc R U
C16 C 0.5720(5) 0.5662(3) 0.1563(4) 0.0336(11) Uani 1 1 d . .
C17 C 0.5546(4) 0.4705(3) 0.1922(3) 0.0250(9) Uani 1 1 d . .
C18 C 0.4861(5) 0.4455(3) 0.2650(3) 0.0274(10) Uani 1 1 d . .
C19 C 0.4277(5) 0.5128(4) 0.3140(4) 0.0380(12) Uani 1 1 d . .
H19A H 0.4323 0.5836 0.3020 0.046 Uiso 1 1 calc R U
C20 C 0.3637(6) 0.4771(4) 0.3793(4) 0.0432(13) Uani 1 1 d . .
H20A H 0.3254 0.5229 0.4134 0.052 Uiso 1 1 calc R U
C21 C 0.3559(6) 0.3739(4) 0.3947(4) 0.0468(14) Uani 1 1 d . .
H21A H 0.3102 0.3475 0.4384 0.056 Uiso 1 1 calc R U
C22 C 0.4148(5) 0.3092(4) 0.3465(4) 0.0358(11) Uani 1 1 d . .
H22A H 0.4099 0.2381 0.3578 0.043 Uiso 1 1 calc R U
C23 C 0.4349(4) 0.0440(3) 0.2542(3) 0.0222(9) Uani 1 1 d . .
H23A H 0.3595 0.0558 0.2042 0.027 Uiso 1 1 calc R U
C24 C 0.4282(5) -0.0481(3) 0.2959(3) 0.0278(10) Uani 1 1 d . .
H24A H 0.3491 -0.0976 0.2759 0.033 Uiso 1 1 calc R U
C25 C 0.5373(5) -0.0675(3) 0.3669(3) 0.0313(11) Uani 1 1 d . .
C26 C 0.6490(5) 0.0097(3) 0.3979(3) 0.0300(10) Uani 1 1 d . .
H26A H 0.7252 -0.0006 0.4479 0.036 Uiso 1 1 calc R U
C27 C 0.6470(4) 0.1007(3) 0.3551(3) 0.0220(9) Uani 1 1 d . .
C28 C 0.7569(4) 0.1902(3) 0.3869(3) 0.0227(9) Uani 1 1 d . .
C29 C 0.8655(5) 0.1913(3) 0.4672(3) 0.0278(10) Uani 1 1 d . .
H29A H 0.8726 0.1331 0.5036 0.033 Uiso 1 1 calc R U
C30 C 0.9642(5) 0.2777(3) 0.4946(3) 0.0294(10) Uani 1 1 d . .
C31 C 0.9507(5) 0.3593(3) 0.4385(3) 0.0306(10) Uani 1 1 d . .
H31A H 1.0175 0.4188 0.4543 0.037 Uiso 1 1 calc R U
C32 C 0.8410(5) 0.3547(3) 0.3601(3) 0.0302(10) Uani 1 1 d . .
H32A H 0.8328 0.4121 0.3226 0.036 Uiso 1 1 calc R U
C33 C 0.5446(6) -0.1697(4) 0.4092(4) 0.0482(15) Uani 1 1 d . .
H33A H 0.6096 -0.1584 0.4748 0.058 Uiso 1 1 calc R U
H33B H 0.5778 -0.2167 0.3681 0.058 Uiso 1 1 calc R U
C34 C 1.0752(6) 0.2738(4) 0.5857(4) 0.0466(14) Uani 1 1 d . .
H34A H 1.1044 0.2050 0.5839 0.056 Uiso 1 1 calc R U
H34B H 1.0405 0.2812 0.6425 0.056 Uiso 1 1 calc R U
C35 C 0.0919(11) 0.6287(8) 0.1737(7) 0.117(4) Uani 1 1 d . .
H35A H 0.1000 0.6041 0.1102 0.176 Uiso 1 1 calc R U
H35B H 0.0190 0.6697 0.1642 0.176 Uiso 1 1 calc R U
H35C H 0.1754 0.6719 0.2116 0.176 Uiso 1 1 calc R U
C36 C 0.0636(7) 0.5380(7) 0.2268(6) 0.071(2) Uani 1 1 d . .
C37 C 0.0564(8) 0.4336(7) 0.1769(6) 0.089(3) Uani 1 1 d . .
H37A H 0.0703 0.4410 0.1130 0.134 Uiso 1 1 calc R U
H37B H 0.1256 0.3981 0.2160 0.134 Uiso 1 1 calc R U
H37C H -0.0314 0.3931 0.1687 0.134 Uiso 1 1 calc R U

loop_
_atom_site_aniso_label
_atom_site_aniso_U_11
_atom_site_aniso_U_22
_atom_site_aniso_U_33
_atom_site_aniso_U_23
_atom_site_aniso_U_13
_atom_site_aniso_U_12
Ir1 0.02205(11) 0.01559(10) 0.01968(10) 0.00526(7) 0.00452(7) 0.00196(7)
Cl1 0.0674(10) 0.0307(6) 0.0693(9) 0.0220(6) 0.0343(8) 0.0070(6)
Cl2 0.0312(7) 0.0561(8) 0.0449(7) -0.0045(6) -0.0014(6) -0.0041(6)
P1 0.0292(7) 0.0382(7) 0.0308(6) 0.0085(5) 0.0039(5) 0.0067(5)
F1 0.0195(15) 0.077(2) 0.057(2) 0.0151(17) 0.0062(14) 0.0076(15)
F2B 0.0462(19) 0.0534(18) 0.0327(16) -0.0152(14) 0.0012(14) 0.0044(15)
F3 0.068(2) 0.0476(18) 0.066(2) 0.0282(16) 0.0405(19) 0.0074(16)
F4 0.073(2) 0.0204(13) 0.066(2) 0.0088(14) 0.0261(18) 0.0149(14)
F5 0.0342(19) 0.089(3) 0.071(2) 0.003(2) 0.0046(17) -0.0064(18)
F6 0.057(2) 0.093(3) 0.0384(18) 0.0157(18) 0.0190(16) 0.031(2)
F7 0.0294(18) 0.085(3) 0.063(2) -0.0046(19) 0.0082(16) 0.0009(17)
F8 0.065(2) 0.090(3) 0.0326(17) 0.0140(17) 0.0134(16) 0.025(2)
F9 0.074(3) 0.0437(18) 0.082(3) 0.0182(18) 0.022(2) 0.0213(18)
F10 0.094(3) 0.0471(19) 0.078(3) 0.0224(18) 0.030(2) 0.029(2)
N1 0.024(2) 0.0174(16) 0.0231(18) 0.0048(14) 0.0073(15) 0.0022(14)
N2 0.027(2) 0.0217(18) 0.0244(19) 0.0025(15) 0.0058(16) 0.0036(15)
N3 0.025(2) 0.0200(17) 0.0189(18) 0.0016(14) 0.0066(15) 0.0028(15)
N4 0.027(2) 0.0183(17) 0.0245(19) 0.0048(15) 0.0077(16) 0.0008(15)
O1 0.120(5) 0.088(4) 0.097(4) 0.021(3) 0.066(4) 0.034(4)
C1 0.026(2) 0.0157(19) 0.027(2) 0.0090(17) 0.0080(19) -0.0012(17)
C2 0.024(2) 0.027(2) 0.032(2) 0.0123(19) 0.009(2) 0.0048(19)
C3 0.019(2) 0.038(3) 0.044(3) 0.017(2) 0.003(2) 0.000(2)
C4 0.027(3) 0.034(3) 0.032(3) 0.004(2) -0.002(2) -0.004(2)
C5 0.034(3) 0.025(2) 0.028(2) -0.001(2) 0.003(2) 0.000(2)
C6 0.023(2) 0.0183(19) 0.028(2) 0.0073(17) 0.0037(19) 0.0003(17)
C7 0.030(3) 0.0156(19) 0.022(2) 0.0032(17) 0.0046(19) -0.0008(17)
C8 0.035(3) 0.038(3) 0.028(3) -0.003(2) 0.008(2) 0.005(2)
C9 0.039(3) 0.045(3) 0.033(3) 0.001(2) 0.015(2) 0.009(2)
C10 0.026(3) 0.036(3) 0.041(3) 0.010(2) 0.011(2) 0.013(2)
C11 0.026(3) 0.031(2) 0.030(2) 0.007(2) 0.005(2) 0.003(2)
C12 0.019(2) 0.024(2) 0.021(2) 0.0045(18) 0.0003(18) -0.0015(17)
C13 0.026(2) 0.023(2) 0.033(3) 0.0083(19) 0.006(2) -0.0004(18)
C14 0.036(3) 0.036(3) 0.034(3) 0.012(2) 0.010(2) -0.007(2)
C15 0.044(3) 0.023(2) 0.044(3) 0.016(2) 0.010(2) -0.001(2)
C16 0.037(3) 0.020(2) 0.038(3) 0.005(2) 0.001(2) 0.005(2)
C17 0.027(2) 0.020(2) 0.024(2) 0.0057(18) 0.0010(19) 0.0031(18)
C18 0.027(3) 0.024(2) 0.027(2) 0.0029(19) 0.0014(19) 0.0015(18)
C19 0.043(3) 0.027(2) 0.043(3) -0.001(2) 0.010(2) 0.006(2)
C20 0.050(3) 0.042(3) 0.044(3) -0.002(3) 0.020(3) 0.018(3)
C21 0.061(4) 0.048(3) 0.045(3) 0.008(3) 0.032(3) 0.018(3)
C22 0.049(3) 0.032(2) 0.033(3) 0.010(2) 0.019(2) 0.010(2)
C23 0.020(2) 0.023(2) 0.023(2) 0.0048(17) 0.0059(18) 0.0009(17)
C24 0.034(3) 0.022(2) 0.025(2) 0.0007(18) 0.008(2) -0.0052(19)
C25 0.042(3) 0.022(2) 0.028(2) 0.0042(19) 0.007(2) 0.004(2)
C26 0.034(3) 0.024(2) 0.027(2) 0.0067(19) 0.001(2) 0.003(2)
C27 0.028(2) 0.019(2) 0.019(2) 0.0046(17) 0.0065(18) 0.0033(17)
C28 0.027(2) 0.022(2) 0.017(2) 0.0038(17) 0.0029(18) 0.0063(18)
C29 0.030(3) 0.025(2) 0.028(2) 0.0073(19) 0.007(2) 0.0014(19)
C30 0.031(3) 0.028(2) 0.027(2) -0.0033(19) 0.007(2) 0.003(2)
C31 0.031(3) 0.024(2) 0.032(3) -0.0020(19) 0.005(2) -0.0025(19)
C32 0.032(3) 0.019(2) 0.035(3) -0.0001(19) 0.006(2) -0.0051(19)
C33 0.053(4) 0.026(3) 0.051(3) 0.017(2) -0.004(3) -0.009(2)
C34 0.038(3) 0.045(3) 0.041(3) 0.007(3) -0.009(2) -0.005(2)
C35 0.149(10) 0.108(8) 0.102(7) 0.050(6) 0.033(7) 0.034(7)
C36 0.050(4) 0.091(6) 0.075(5) 0.027(4) 0.018(4) 0.020(4)
C37 0.062(5) 0.105(7) 0.098(6) -0.009(5) 0.024(5) 0.009(5)

loop_
_atom_type_symbol
_atom_type_description
_atom_type_scat_dispersion_real
_atom_type_scat_dispersion_imag
_atom_type_scat_source
C C 0.0181 0.0091 'International Tables Vol C Tables 4.2.6.8 and 6.1.1.4'
H H 0.0000 0.0000 'International Tables Vol C Tables 4.2.6.8 and 6.1.1.4'
F F 0.0727 0.0534 'International Tables Vol C Tables 4.2.6.8 and 6.1.1.4'
Ir Ir -4.7710 6.5667 'International Tables Vol C Tables 4.2.6.8 and 6.1.1.4'
N N 0.0311 0.0180 'International Tables Vol C Tables 4.2.6.8 and 6.1.1.4'
O O 0.0492 0.0322 'International Tables Vol C Tables 4.2.6.8 and 6.1.1.4'
P P 0.2955 0.4335 'International Tables Vol C Tables 4.2.6.8 and 6.1.1.4'
Cl Cl 0.3639 0.7018 'International Tables Vol C Tables 4.2.6.8 and 6.1.1.4'

loop_
_geom_angle_atom_site_label_1
_geom_angle_atom_site_label_2
_geom_angle_atom_site_label_3
_geom_angle
C12 Ir1 C1 87.80(16)
C12 Ir1 N1 91.83(15)
C1 Ir1 N1 80.48(16)
C12 Ir1 N2 80.56(16)
C1 Ir1 N2 94.60(16)
N1 Ir1 N2 171.13(14)
C12 Ir1 N3 174.69(15)
C1 Ir1 N3 97.22(15)
N1 Ir1 N3 90.71(13)
N2 Ir1 N3 97.26(14)
C12 Ir1 N4 98.70(15)
C1 Ir1 N4 172.10(14)
N1 Ir1 N4 94.76(14)
N2 Ir1 N4 90.91(14)
N3 Ir1 N4 76.42(13)
F5 P1 F10 91.2(2)
F5 P1 F8 90.6(2)
F10 P1 F8 89.0(2)
F5 P1 F9 89.1(2)
F10 P1 F9 179.7(3)
F8 P1 F9 91.0(2)
F5 P1 F7 179.5(2)
F10 P1 F7 89.2(2)
F8 P1 F7 89.7(2)
F9 P1 F7 90.5(2)
F5 P1 F6 90.3(2)
F10 P1 F6 89.5(2)
F8 P1 F6 178.3(2)
F9 P1 F6 90.5(2)
F7 P1 F6 89.42(19)
C11 N1 C7 119.4(4)
C11 N1 Ir1 124.3(3)
C7 N1 Ir1 115.9(3)
C22 N2 C18 120.4(4)
C22 N2 Ir1 123.2(3)
C18 N2 Ir1 116.4(3)
C23 N3 C27 117.7(4)
C23 N3 Ir1 125.8(3)
C27 N3 Ir1 116.3(3)
C28 N4 C32 118.3(4)
C28 N4 Ir1 115.9(3)
C32 N4 Ir1 125.7(3)
C2 C1 C6 118.6(4)
C2 C1 Ir1 127.5(3)
C6 C1 Ir1 113.9(3)
C3 C2 C1 119.0(4)
C3 C2 H2A 120.5
C1 C2 H2A 120.5
F1 C3 C4 117.3(4)
F1 C3 C2 118.4(5)
C4 C3 C2 124.3(5)
C5 C4 C3 115.6(4)
C5 C4 H4A 122.2
C3 C4 H4A 122.2
F2B C5 C4 116.5(4)
F2B C5 C6 119.7(4)
C4 C5 C6 123.8(4)
C5 C6 C1 118.7(4)
C5 C6 C7 125.9(4)
C1 C6 C7 115.4(4)
N1 C7 C8 119.5(4)
N1 C7 C6 113.7(4)
C8 C7 C6 126.8(4)
C9 C8 C7 120.7(4)
C9 C8 H8A 119.7
C7 C8 H8A 119.7
C10 C9 C8 118.9(4)
C10 C9 H9A 120.6
C8 C9 H9A 120.6
C9 C10 C11 118.5(5)
C9 C10 H10A 120.7
C11 C10 H10A 120.7
N1 C11 C10 122.9(4)
N1 C11 H11A 118.6
C10 C11 H11A 118.6
C13 C12 C17 117.9(4)
C13 C12 Ir1 128.0(3)
C17 C12 Ir1 114.1(3)
C14 C13 C12 120.0(4)
C14 C13 H13A 120.0
C12 C13 H13A 120.0
F3 C14 C15 118.4(4)
F3 C14 C13 118.1(5)
C15 C14 C13 123.4(5)
C16 C15 C14 116.5(4)
C16 C15 H15A 121.7
C14 C15 H15A 121.7
F4 C16 C15 116.5(4)
F4 C16 C17 119.8(4)
C15 C16 C17 123.7(4)
C16 C17 C12 118.3(4)
C16 C17 C18 126.3(4)
C12 C17 C18 115.3(4)
N2 C18 C19 119.2(4)
N2 C18 C17 113.5(4)
C19 C18 C17 127.3(4)
C20 C19 C18 120.5(5)
C20 C19 H19A 119.7
C18 C19 H19A 119.7
C21 C20 C19 119.0(5)
C21 C20 H20A 120.5
C19 C20 H20A 120.5
C20 C21 C22 119.7(5)
C20 C21 H21A 120.1
C22 C21 H21A 120.1
N2 C22 C21 121.2(5)
N2 C22 H22A 119.4
C21 C22 H22A 119.4
N3 C23 C24 123.0(4)
N3 C23 H23A 118.5
C24 C23 H23A 118.5
C25 C24 C23 119.2(4)
C25 C24 H24A 120.4
C23 C24 H24A 120.4
C24 C25 C26 118.4(4)
C24 C25 C33 123.1(4)
C26 C25 C33 118.5(4)
C27 C26 C25 119.1(4)
C27 C26 H26A 120.5
C25 C26 H26A 120.5
N3 C27 C26 122.3(4)
N3 C27 C28 114.4(4)
C26 C27 C28 123.3(4)
N4 C28 C29 121.5(4)
N4 C28 C27 116.1(4)
C29 C28 C27 122.4(4)
C28 C29 C30 120.0(4)
C28 C29 H29A 120.0
C30 C29 H29A 120.0
C31 C30 C29 117.9(4)
C31 C30 C34 125.9(4)
C29 C30 C34 116.1(4)
C32 C31 C30 119.9(4)
C32 C31 H31A 120.0
C30 C31 H31A 120.0
N4 C32 C31 122.3(4)
N4 C32 H32A 118.8
C31 C32 H32A 118.8
C25 C33 Cl1 113.2(4)
C25 C33 H33A 108.9
Cl1 C33 H33A 108.9
C25 C33 H33B 108.9
Cl1 C33 H33B 108.9
H33A C33 H33B 107.7
C30 C34 Cl2 113.8(4)
C30 C34 H34A 108.8
Cl2 C34 H34A 108.8
C30 C34 H34B 108.8
Cl2 C34 H34B 108.8
H34A C34 H34B 107.7
C36 C35 H35A 109.5
C36 C35 H35B 109.5
H35A C35 H35B 109.5
C36 C35 H35C 109.5
H35A C35 H35C 109.5
H35B C35 H35C 109.5
O1 C36 C37 122.6(8)
O1 C36 C35 120.8(8)
C37 C36 C35 116.6(8)
C36 C37 H37A 109.5
C36 C37 H37B 109.5
H37A C37 H37B 109.5
C36 C37 H37C 109.5
H37A C37 H37C 109.5
H37B C37 H37C 109.5

loop_
_geom_bond_atom_site_label_1
_geom_bond_atom_site_label_2
_geom_bond_distance
Ir1 C12 1.997(4)
Ir1 C1 2.011(4)
Ir1 N1 2.045(3)
Ir1 N2 2.049(3)
Ir1 N3 2.129(3)
Ir1 N4 2.142(4)
Cl1 C33 1.774(6)
Cl2 C34 1.777(6)
P1 F5 1.582(4)
P1 F10 1.585(4)
P1 F8 1.589(3)
P1 F9 1.590(3)
P1 F7 1.593(3)
P1 F6 1.592(3)
F1 C3 1.360(6)
F2B C5 1.362(5)
F3 C14 1.356(6)
F4 C16 1.362(5)
N1 C11 1.343(6)
N1 C7 1.356(5)
N2 C22 1.352(6)
N2 C18 1.356(6)
N3 C23 1.332(5)
N3 C27 1.359(5)
N4 C28 1.342(5)
N4 C32 1.354(6)
O1 C36 1.202(9)
C1 C2 1.398(6)
C1 C6 1.416(6)
C2 C3 1.378(7)
C2 H2A 0.9500
C3 C4 1.380(7)
C4 C5 1.374(7)
C4 H4A 0.9500
C5 C6 1.388(6)
C6 C7 1.466(6)
C7 C8 1.389(6)
C8 C9 1.385(7)
C8 H8A 0.9500
C9 C10 1.375(7)
C9 H9A 0.9500
C10 C11 1.378(7)
C10 H10A 0.9500
C11 H11A 0.9500
C12 C13 1.388(6)
C12 C17 1.433(6)
C13 C14 1.385(6)
C13 H13A 0.9500
C14 C15 1.369(7)
C15 C16 1.366(7)
C15 H15A 0.9500
C16 C17 1.392(6)
C17 C18 1.460(6)
C18 C19 1.402(7)
C19 C20 1.373(8)
C19 H19A 0.9500
C20 C21 1.375(8)
C20 H20A 0.9500
C21 C22 1.377(7)
C21 H21A 0.9500
C22 H22A 0.9500
C23 C24 1.380(6)
C23 H23A 0.9500
C24 C25 1.375(7)
C24 H24A 0.9500
C25 C26 1.398(7)
C25 C33 1.503(7)
C26 C27 1.372(6)
C26 H26A 0.9500
C27 C28 1.488(6)
C28 C29 1.381(6)
C29 C30 1.388(6)
C29 H29A 0.9500
C30 C31 1.375(7)
C30 C34 1.506(7)
C31 C32 1.366(7)
C31 H31A 0.9500
C32 H32A 0.9500
C33 H33A 0.9900
C33 H33B 0.9900
C34 H34A 0.9900
C34 H34B 0.9900
C35 C36 1.493(11)
C35 H35A 0.9800
C35 H35B 0.9800
C35 H35C 0.9800
C36 C37 1.486(11)
C37 H37A 0.9800
C37 H37B 0.9800
C37 H37C 0.9800

loop_
_geom_torsion_atom_site_label_1
_geom_torsion_atom_site_label_2
_geom_torsion_atom_site_label_3
_geom_torsion_atom_site_label_4
_geom_torsion
C6 C1 C2 C3 -1.0(6)
Ir1 C1 C2 C3 -179.4(3)
C1 C2 C3 F1 -179.0(4)
C1 C2 C3 C4 0.6(7)
F1 C3 C4 C5 179.5(4)
C2 C3 C4 C5 -0.2(7)
C3 C4 C5 F2B 178.4(4)
C3 C4 C5 C6 0.2(7)
F2B C5 C6 C1 -178.8(4)
C4 C5 C6 C1 -0.6(7)
F2B C5 C6 C7 0.3(7)
C4 C5 C6 C7 178.6(4)
C2 C1 C6 C5 1.0(6)
Ir1 C1 C6 C5 179.6(3)
C2 C1 C6 C7 -178.3(4)
Ir1 C1 C6 C7 0.3(5)
C11 N1 C7 C8 -3.4(6)
Ir1 N1 C7 C8 170.1(3)
C11 N1 C7 C6 178.1(4)
Ir1 N1 C7 C6 -8.4(4)
C5 C6 C7 N1 -173.9(4)
C1 C6 C7 N1 5.3(5)
C5 C6 C7 C8 7.8(7)
C1 C6 C7 C8 -173.1(4)
N1 C7 C8 C9 1.3(7)
C6 C7 C8 C9 179.6(5)
C7 C8 C9 C10 1.6(8)
C8 C9 C10 C11 -2.2(8)
C7 N1 C11 C10 2.8(7)
Ir1 N1 C11 C10 -170.1(3)
C9 C10 C11 N1 0.1(7)
C17 C12 C13 C14 -0.4(7)
Ir1 C12 C13 C14 178.2(4)
C12 C13 C14 F3 -180.0(4)
C12 C13 C14 C15 -0.5(8)
F3 C14 C15 C16 -179.7(5)
C13 C14 C15 C16 0.9(8)
C14 C15 C16 F4 -179.5(4)
C14 C15 C16 C17 -0.4(8)
F4 C16 C17 C12 178.7(4)
C15 C16 C17 C12 -0.4(7)
F4 C16 C17 C18 -1.7(7)
C15 C16 C17 C18 179.2(5)
C13 C12 C17 C16 0.8(6)
Ir1 C12 C17 C16 -178.0(3)
C13 C12 C17 C18 -178.8(4)
Ir1 C12 C17 C18 2.4(5)
C22 N2 C18 C19 1.3(7)
Ir1 N2 C18 C19 -178.8(3)
C22 N2 C18 C17 -177.7(4)
Ir1 N2 C18 C17 2.2(5)
C16 C17 C18 N2 177.4(4)
C12 C17 C18 N2 -3.0(6)
C16 C17 C18 C19 -1.5(8)
C12 C17 C18 C19 178.1(5)
N2 C18 C19 C20 -0.4(7)
C17 C18 C19 C20 178.5(5)
C18 C19 C20 C21 -1.1(8)
C19 C20 C21 C22 1.6(9)
C18 N2 C22 C21 -0.8(8)
Ir1 N2 C22 C21 179.3(4)
C20 C21 C22 N2 -0.6(9)
C27 N3 C23 C24 -2.7(6)
Ir1 N3 C23 C24 172.4(3)
N3 C23 C24 C25 -1.4(7)
C23 C24 C25 C26 3.5(7)
C23 C24 C25 C33 -173.5(5)
C24 C25 C26 C27 -1.5(7)
C33 C25 C26 C27 175.6(5)
C23 N3 C27 C26 4.7(6)
Ir1 N3 C27 C26 -170.9(3)
C23 N3 C27 C28 -174.1(3)
Ir1 N3 C27 C28 10.4(4)
C25 C26 C27 N3 -2.6(7)
C25 C26 C27 C28 176.0(4)
C32 N4 C28 C29 1.1(6)
Ir1 N4 C28 C29 178.6(3)
C32 N4 C28 C27 179.9(4)
Ir1 N4 C28 C27 -2.6(5)
N3 C27 C28 N4 -5.1(5)
C26 C27 C28 N4 176.2(4)
N3 C27 C28 C29 173.7(4)
C26 C27 C28 C29 -5.1(7)
N4 C28 C29 C30 -0.2(7)
C27 C28 C29 C30 -178.9(4)
C28 C29 C30 C31 -1.1(7)
C28 C29 C30 C34 177.2(4)
C29 C30 C31 C32 1.5(7)
C34 C30 C31 C32 -176.6(5)
C28 N4 C32 C31 -0.7(7)
Ir1 N4 C32 C31 -177.9(3)
C30 C31 C32 N4 -0.7(7)
C24 C25 C33 Cl1 -34.5(7)
C26 C25 C33 Cl1 148.5(4)
C31 C30 C34 Cl2 -15.2(7)
C29 C30 C34 Cl2 166.6(4)
